data_4349298
loop_
_publ_author_name
'Zhang, Jun'
'Kosaka, Wataru'
'Fukunaga, Hiroki'
'Kitagawa, Susumu'
'Takata, Masaki'
'Miyasaka, Hitoshi'

_publ_section_title
;
 Regulation of NO Uptake in Flexible Ru Dimer Chain Compounds with Highly
 Electron Donating Dopants.
;
_journal_issue 22
_journal_name_full 'Inorganic chemistry'
_journal_page_first 12085
_journal_page_last 12092
_journal_paper_doi 10.1021/acs.inorgchem.6b02349
_journal_volume 55
_journal_year 2016
_chemical_formula_moiety 'C47 H40 Cl8 N2 O12 Ru2'
_chemical_formula_sum 'C47 H40 Cl8 N2 O12 Ru2'
_chemical_formula_weight 1310.60
_space_group_crystal_system triclinic
_space_group_IT_number 2
_space_group_name_Hall '-P 1'
_space_group_name_H-M_alt 'P -1'
_atom_sites_solution_hydrogens geom
_atom_sites_solution_primary direct
_atom_sites_solution_secondary difmap
_cell_angle_alpha 81.499(11)
_cell_angle_beta 77.990(9)
_cell_angle_gamma 84.219(11)
_cell_formula_units_Z 1
_cell_length_a 9.723(3)
_cell_length_b 11.564(4)
_cell_length_c 12.965(4)
_cell_measurement_reflns_used 4011
_cell_measurement_temperature 112
_cell_measurement_theta_max 31.18
_cell_measurement_theta_min 1.62
_cell_volume 1406.5(8)
_computing_cell_refinement CrystalClear
_computing_data_collection 'CrystalClear (Rigaku Inc., 2008)'
_computing_data_reduction CrystalClear
_computing_molecular_graphics 'CrystalStructure 4.1'
_computing_publication_material 'CrystalStructure 4.1 (Rigaku, 2014)'
_computing_structure_refinement 'SHELXL2013 (Sheldrick, 2008)'
_computing_structure_solution 'SIR2011 (Burla, et al., 2012)'
_diffrn_ambient_temperature 112
_diffrn_detector_area_resol_mean 7.111
_diffrn_measured_fraction_theta_full 0.983
_diffrn_measured_fraction_theta_max 0.980
_diffrn_measurement_device_type 'Rigaku Saturn724'
_diffrn_measurement_method \w
_diffrn_radiation_type 'Mo K\a'
_diffrn_radiation_wavelength 0.71075
_diffrn_reflns_av_R_equivalents 0.0446
_diffrn_reflns_Laue_measured_fraction_full 0.983
_diffrn_reflns_Laue_measured_fraction_max 0.980
_diffrn_reflns_limit_h_max 11
_diffrn_reflns_limit_h_min -11
_diffrn_reflns_limit_k_max 14
_diffrn_reflns_limit_k_min -14
_diffrn_reflns_limit_l_max 15
_diffrn_reflns_limit_l_min -15
_diffrn_reflns_number 10448
_diffrn_reflns_point_group_measured_fraction_full 0.983
_diffrn_reflns_point_group_measured_fraction_max 0.980
_diffrn_reflns_theta_full 25.242
_diffrn_reflns_theta_max 26.000
_diffrn_reflns_theta_min 2.423
_diffrn_standards_number 0
_exptl_absorpt_coefficient_mu 0.974
_exptl_absorpt_correction_T_max 0.977
_exptl_absorpt_correction_T_min 0.860
_exptl_absorpt_correction_type multi-scan
_exptl_absorpt_process_details 'REQAB (Rigaku, 1998)'
_exptl_crystal_colour brown
_exptl_crystal_density_diffrn 1.547
_exptl_crystal_density_method 'not measured'
_exptl_crystal_description block
_exptl_crystal_F_000 656.00
_exptl_crystal_size_max 0.142
_exptl_crystal_size_mid 0.024
_exptl_crystal_size_min 0.024
_refine_diff_density_max 1.51
_refine_diff_density_min -0.80
_refine_ls_extinction_method none
_refine_ls_goodness_of_fit_ref 1.068
_refine_ls_hydrogen_treatment constr
_refine_ls_number_parameters 351
_refine_ls_number_reflns 5409
_refine_ls_number_restraints 0
_refine_ls_R_factor_all 0.1087
_refine_ls_R_factor_gt 0.0732
_refine_ls_shift/su_max 0.000
_refine_ls_structure_factor_coef Fsqd
_refine_ls_weighting_details 'w = 1/[\s^2^(Fo^2^)+(0.1052P)^2^+3.5025P] where P=(Fo^2^+2Fc^2^)/3'
_refine_ls_weighting_scheme calc
_refine_ls_wR_factor_gt 0.1851
_refine_ls_wR_factor_ref 0.2112
_reflns_number_gt 3718
_reflns_number_total 5409
_reflns_threshold_expression F^2^>2.0\s(F^2^)
_cod_data_source_file ic6b02349_si_002.cif
_cod_data_source_block Ru-anis-phz_44'
_cod_original_cell_volume 1406.4(7)
_cod_database_code 4349298
_shelxl_res_file
;
TITL 141024 Ru_4Cl2OMe50_phz
CELL  0.71075 9.72330 11.56380 12.96460 81.49890 77.98980 84.21870
ZERR  1 0.00290 0.00350 0.00370 0.01130 0.00920 0.01080
LATT 1
SFAC C H N O RU CL
UNIT 47 40 2 12 2 8
SHEL 99999.000000 0.810668
L.S. 30
FMAP 2
PLAN -10
WPDB -2
HTAB
BOND $H
CONF
LIST 4
TEMP -160.8
ACTA
SIZE 0.142 0.024 0.024
WGHT    0.105200    3.502500
FVAR       1.25107
RU1   5    0.880009    0.507410    0.014454    11.00000    0.01214    0.04484 =
         0.02518   -0.00017   -0.00432   -0.00416
CL1   6    0.973559   -0.156168   -0.225315    10.50000    0.03312    0.02417 =
         0.05756   -0.01871   -0.01259   -0.00365
CL2   6    0.990617    0.293130    0.669708    10.50000    0.03995    0.07430 =
         0.01542    0.01184   -0.00951   -0.00454
CL3   6    0.423260    0.647380    0.239196    11.00000    0.02641    0.10752 =
         0.05053   -0.02391   -0.00109    0.00181
CL4   6    0.639731    0.727696    0.332341    11.00000    0.05482    0.09300 =
         0.03896   -0.00791   -0.00889   -0.01632
CL5   6    0.649482    0.043980    0.626895    10.50000    0.14125    0.04923 =
         0.03913    0.01620    0.01873    0.02981
CL6   6    0.795846   -0.019830    0.428593    10.50000    0.12691    0.14359 =
         0.04959   -0.01505    0.01167    0.03545
O1    4    0.883642    0.337506   -0.017134    11.00000    0.01139    0.04733 =
         0.03150   -0.00619   -0.00232   -0.00177
O2    4    1.119307    0.323902   -0.047147    11.00000    0.01308    0.03890 =
         0.02470   -0.00194   -0.00331   -0.00204
O3    4    1.241116    0.117347   -0.081651    11.00000    0.02166    0.04440 =
         0.05533   -0.00980   -0.00879    0.00199
O4    4    0.873505    0.458282    0.173795    11.00000    0.01245    0.04993 =
         0.01974   -0.00606   -0.00495   -0.00286
O5    4    1.109496    0.443619    0.146538    11.00000    0.01275    0.04771 =
         0.02255   -0.00056   -0.00174   -0.00291
O6    4    0.738664    0.383096    0.363680    11.00000    0.02062    0.08271 =
         0.03188    0.00750    0.00294   -0.00427
N1    3    0.630910    0.518302    0.029455    11.00000    0.00644    0.02176 =
         0.02124   -0.00115   -0.00193    0.00191
C1    1    1.001945    0.283761   -0.048154    11.00000    0.01842    0.05812 =
         0.02759    0.00300   -0.00726   -0.00009
C2    1    1.002562    0.170996   -0.088945    11.00000    0.02213    0.04715 =
         0.04729   -0.00928   -0.01149   -0.00776
C3    1    0.875519    0.143662   -0.113230    11.00000    0.02471    0.05603 =
         0.05531   -0.00731   -0.00804   -0.00856
AFIX  43
H3    2    0.794273    0.196437   -0.100344    11.00000   -1.20000
AFIX   0
C4    1    0.866245    0.043822   -0.154578    11.00000    0.03624    0.05376 =
         0.07791   -0.02428   -0.01957   -0.00902
AFIX  43
H4    2    0.779912    0.027586   -0.170935    11.00000   -1.20000
AFIX   0
C5    1    0.982780   -0.032912   -0.172314    11.00000    0.04492    0.05649 =
         0.05740   -0.00357   -0.01340   -0.00591
C6    1    1.111063   -0.009450   -0.150743    11.00000    0.03068    0.04609 =
         0.04673   -0.00877    0.00337   -0.00211
AFIX  43
H6    2    1.191804   -0.062356   -0.165477    11.00000   -1.20000
AFIX   0
C7    1    1.119809    0.091230   -0.107823    11.00000    0.02005    0.04902 =
         0.03302   -0.00447   -0.00145   -0.00263
C8    1    1.363425    0.036815   -0.102543    11.00000    0.02299    0.05304 =
         0.07237   -0.01173   -0.00512    0.01247
AFIX  33
H8A   2    1.442642    0.065613   -0.080257    11.00000   -1.20000
H8B   2    1.342913   -0.040424   -0.062764    11.00000   -1.20000
H8C   2    1.387983    0.030433   -0.178830    11.00000   -1.20000
AFIX   0
C9    1    0.988602    0.437447    0.208000    11.00000    0.02432    0.03035 =
         0.02904   -0.00238   -0.00334   -0.00124
C10   1    0.985517    0.398726    0.323602    11.00000    0.03117    0.05595 =
         0.02170   -0.00533   -0.00982   -0.00848
C11   1    0.862671    0.374107    0.397704    11.00000    0.03011    0.05592 =
         0.02600   -0.00144   -0.00202   -0.00257
C12   1    0.614627    0.355088    0.441688    11.00000    0.03245    0.07775 =
         0.04657    0.00520    0.01044   -0.00988
AFIX  33
H12A  2    0.532676    0.364941    0.407354    11.00000   -1.20000
H12B  2    0.626009    0.273667    0.474564    11.00000   -1.20000
H12C  2    0.600433    0.407516    0.496456    11.00000   -1.20000
AFIX   0
C13   1    0.868805    0.339439    0.504151    11.00000    0.04322    0.09105 =
         0.02657   -0.00361   -0.00234   -0.00789
AFIX  43
H13   2    0.785844    0.320434    0.554777    11.00000   -1.20000
AFIX   0
C14   1    0.997968    0.332984    0.535427    11.00000    0.06159    0.08311 =
         0.02097    0.00140   -0.00471   -0.00490
C15   1    1.120480    0.356461    0.463743    11.00000    0.04506    0.10031 =
         0.04120    0.00071   -0.03019   -0.00789
AFIX  43
H15   2    1.208244    0.349118    0.486269    11.00000   -1.20000
AFIX   0
C16   1    1.113352    0.391331    0.357109    11.00000    0.03257    0.07527 =
         0.02778    0.00299   -0.01015   -0.00850
AFIX  43
H16   2    1.196715    0.410211    0.306895    11.00000   -1.20000
AFIX   0
C17   1    0.558643    0.422802    0.070431    11.00000    0.01343    0.03401 =
         0.02595   -0.00230   -0.00135   -0.00068
C18   1    0.428412    0.402978    0.040524    11.00000    0.01242    0.03790 =
         0.02975   -0.00688   -0.00141   -0.00578
C19   1    0.364054    0.296721    0.084749    11.00000    0.02148    0.02749 =
         0.03616   -0.00097   -0.00766   -0.00405
AFIX  43
H19   2    0.281981    0.279508    0.062653    11.00000   -1.20000
AFIX   0
C20   1    0.418447    0.219901    0.157936    11.00000    0.02151    0.03659 =
         0.04062   -0.00096   -0.00318   -0.00370
AFIX  43
H20   2    0.373730    0.149571    0.186425    11.00000   -1.20000
AFIX   0
C21   1    0.540677    0.242368    0.192825    11.00000    0.02547    0.03883 =
         0.03116    0.00372   -0.00918    0.00169
AFIX  43
H21   2    0.573565    0.189245    0.247183    11.00000   -1.20000
AFIX   0
C22   1    0.611326    0.338746    0.149606    11.00000    0.01685    0.03327 =
         0.03245   -0.00121   -0.00588    0.00353
AFIX  43
H22   2    0.695557    0.350991    0.171427    11.00000   -1.20000
AFIX   0
C23   1    0.607283    0.647932    0.234802    11.00000    0.03885    0.05145 =
         0.04166   -0.00083   -0.00653   -0.00560
H23A  2    0.629847    0.570424    0.246906    11.00000    0.03459
H23B  2    0.644469    0.683641    0.178027    11.00000    0.03823
C24   1    0.798195   -0.002141    0.570464    10.50000    0.04379    0.26050 =
         0.08030    0.12324    0.02076    0.04856
AFIX  23
H24A  2    0.825972   -0.078540    0.608951    10.50000   -1.20000
H24B  2    0.868410    0.053773    0.571568    10.50000   -1.20000
AFIX   0
HKLF 4

REM  141024 Ru_4Cl2OMe50_phz
REM R1 =  0.0732 for    3718 Fo > 4sig(Fo)  and  0.1087 for all    5409 data
REM    351 parameters refined using      0 restraints

END

WGHT      0.1052      3.5025

REM Instructions for potential hydrogen bonds
EQIV $1 x-1, y, z
HTAB C19 O2_$1
HTAB C22 O4
HTAB C23 O4
EQIV $2 -x+2, -y+1, -z
HTAB C23 O2_$2
EQIV $3 x, y, z+1
HTAB C24 Cl1_$3

REM Highest difference peak  1.506,  deepest hole -0.802,  1-sigma level  0.159
Q1    1   0.6344 -0.0870  0.5186  11.00000  0.05    1.51
Q2    1   0.6285 -0.0403  0.4808  11.00000  0.05    1.39
Q3    1   0.5937  0.0167  0.5946  11.00000  0.05    1.21
Q4    1   0.9817 -0.1297 -0.2753  11.00000  0.05    1.14
Q5    1   0.7169 -0.0854  0.5582  11.00000  0.05    1.06
Q6    1   1.0004 -0.1811 -0.2187  11.00000  0.05    1.05
Q7    1   0.8300  0.0359  0.5762  11.00000  0.05    1.04
Q8    1   0.7481  0.0570  0.5974  11.00000  0.05    1.03
Q9    1   0.8542 -0.0280  0.4811  11.00000  0.05    0.87
Q10   1   0.8402  0.0229  0.4458  11.00000  0.05    0.80
;

loop_
_symmetry_equiv_pos_site_id
_space_group_symop_operation_xyz
1 +X,+Y,+Z
2 -X,-Y,-Z

loop_
_atom_site_label
_atom_site_type_symbol
_atom_site_fract_x
_atom_site_fract_y
_atom_site_fract_z
_atom_site_U_iso_or_equiv
_atom_site_adp_type
_atom_site_occupancy
_atom_site_site_symmetry_multiplicity
_atom_site_calc_flag
_atom_site_refinement_flags
Ru1 Ru 0.88001(6) 0.50741(6) 0.01445(4) 0.0276(2) Uani 1 2 d .
Cl1 Cl 0.9736(4) -0.1562(3) -0.2253(3) 0.0363(9) Uani 0.5 2 d .
Cl2 Cl 0.9906(4) 0.2931(4) 0.6697(3) 0.0444(11) Uani 0.5 2 d .
Cl3 Cl 0.4233(2) 0.6474(3) 0.23920(19) 0.0615(7) Uani 1 2 d .
Cl4 Cl 0.6397(3) 0.7277(3) 0.33234(18) 0.0616(7) Uani 1 2 d .
Cl5 Cl 0.6495(8) 0.0440(5) 0.6269(4) 0.087(2) Uani 0.5 2 d .
Cl6 Cl 0.7958(9) -0.0198(8) 0.4286(5) 0.114(3) Uani 0.5 2 d .
O1 O 0.8836(5) 0.3375(5) -0.0171(4) 0.0303(12) Uani 1 2 d .
O2 O 1.1193(5) 0.3239(4) -0.0471(4) 0.0258(11) Uani 1 2 d .
O3 O 1.2411(6) 0.1174(5) -0.0817(5) 0.0402(14) Uani 1 2 d .
O4 O 0.8735(5) 0.4583(5) 0.1738(4) 0.0269(11) Uani 1 2 d .
O5 O 1.1095(5) 0.4436(5) 0.1465(4) 0.0283(11) Uani 1 2 d .
O6 O 0.7387(6) 0.3831(6) 0.3637(4) 0.0478(16) Uani 1 2 d .
N1 N 0.6309(5) 0.5183(5) 0.0295(4) 0.0170(11) Uani 1 2 d .
C1 C 1.0019(8) 0.2838(8) -0.0481(6) 0.0354(19) Uani 1 2 d .
C2 C 1.0026(8) 0.1710(8) -0.0889(7) 0.0375(19) Uani 1 2 d .
C3 C 0.8755(9) 0.1437(8) -0.1132(7) 0.045(2) Uani 1 2 d .
C4 C 0.8662(10) 0.0438(9) -0.1546(8) 0.053(3) Uani 1 2 d .
C5 C 0.9828(10) -0.0329(9) -0.1723(8) 0.053(2) Uani 1 2 d .
C6 C 1.1111(9) -0.0095(8) -0.1507(7) 0.043(2) Uani 1 2 d .
C7 C 1.1198(8) 0.0912(8) -0.1078(6) 0.0347(18) Uani 1 2 d .
C8 C 1.3634(9) 0.0368(8) -0.1025(8) 0.051(2) Uani 1 2 d .
C9 C 0.9886(8) 0.4375(7) 0.2080(6) 0.0284(16) Uani 1 2 d .
C10 C 0.9855(8) 0.3987(8) 0.3236(6) 0.0352(19) Uani 1 2 d .
C11 C 0.8627(9) 0.3741(8) 0.3977(6) 0.0383(19) Uani 1 2 d .
C12 C 0.6146(9) 0.3551(10) 0.4417(7) 0.056(3) Uani 1 2 d .
C13 C 0.8688(10) 0.3394(10) 0.5041(7) 0.054(3) Uani 1 2 d .
C14 C 0.9980(11) 0.3330(10) 0.5354(7) 0.057(3) Uani 1 2 d .
C15 C 1.1205(10) 0.3565(10) 0.4637(7) 0.060(3) Uani 1 2 d .
C16 C 1.1134(9) 0.3913(9) 0.3571(6) 0.045(2) Uani 1 2 d .
C17 C 0.5586(7) 0.4228(6) 0.0704(5) 0.0251(15) Uani 1 2 d .
C18 C 0.4284(7) 0.4030(7) 0.0405(6) 0.0266(16) Uani 1 2 d .
C19 C 0.3640(8) 0.2967(6) 0.0848(6) 0.0283(16) Uani 1 2 d .
C20 C 0.4184(8) 0.2199(7) 0.1579(6) 0.0336(17) Uani 1 2 d .
C21 C 0.5407(8) 0.2424(7) 0.1928(6) 0.0324(17) Uani 1 2 d .
C22 C 0.6113(7) 0.3388(7) 0.1496(6) 0.0281(16) Uani 1 2 d .
C23 C 0.6073(10) 0.6479(10) 0.2348(8) 0.045(2) Uani 1 2 d .
C24 C 0.798(3) -0.002(3) 0.570(2) 0.152(18) Uani 0.5 2 d .
H3 H 0.79427 0.19644 -0.10034 0.0539 Uiso 1 2 calc R
H4 H 0.77991 0.02759 -0.17094 0.0633 Uiso 1 2 calc R
H6 H 1.1918 -0.06236 -0.16548 0.0510 Uiso 1 2 calc R
H8A H 1.44264 0.06561 -0.08026 0.0609 Uiso 1 2 calc R
H8B H 1.34291 -0.04042 -0.06276 0.0609 Uiso 1 2 calc R
H8C H 1.38798 0.03043 -0.17883 0.0609 Uiso 1 2 calc R
H12A H 0.53268 0.36494 0.40735 0.0671 Uiso 1 2 calc R
H12B H 0.62601 0.27367 0.47456 0.0671 Uiso 1 2 calc R
H12C H 0.60043 0.40752 0.49646 0.0671 Uiso 1 2 calc R
H13 H 0.78584 0.32043 0.55478 0.0654 Uiso 1 2 calc R
H15 H 1.20824 0.34912 0.48627 0.0718 Uiso 1 2 calc R
H16 H 1.19671 0.41021 0.3069 0.0543 Uiso 1 2 calc R
H19 H 0.28198 0.27951 0.06265 0.0339 Uiso 1 2 calc R
H20 H 0.37373 0.14957 0.18643 0.0404 Uiso 1 2 calc R
H21 H 0.57357 0.18925 0.24718 0.0389 Uiso 1 2 calc R
H22 H 0.69556 0.35099 0.17143 0.0337 Uiso 1 2 calc R
H23A H 0.62985 0.57042 0.24691 0.0346 Uiso 1 2 calc R
H23B H 0.64447 0.68364 0.17803 0.0382 Uiso 1 2 calc R
H24A H 0.82597 -0.07854 0.60895 0.1826 Uiso 0.5 2 calc R
H24B H 0.86841 0.05377 0.57157 0.1826 Uiso 0.5 2 calc R

loop_
_atom_site_aniso_label
_atom_site_aniso_U_11
_atom_site_aniso_U_22
_atom_site_aniso_U_33
_atom_site_aniso_U_12
_atom_site_aniso_U_13
_atom_site_aniso_U_23
Ru1 0.0121(3) 0.0448(4) 0.0252(3) -0.0042(2) -0.0043(2) -0.0002(3)
Cl1 0.033(2) 0.0242(19) 0.058(2) -0.0037(15) -0.0126(18) -0.0187(18)
Cl2 0.040(2) 0.074(3) 0.0154(16) -0.005(2) -0.0095(15) 0.0118(18)
Cl3 0.0264(11) 0.108(2) 0.0505(13) 0.0018(12) -0.0011(10) -0.0239(14)
Cl4 0.0548(15) 0.093(2) 0.0390(12) -0.0163(14) -0.0089(11) -0.0079(13)
Cl5 0.141(6) 0.049(3) 0.039(3) 0.030(3) 0.019(3) 0.016(2)
Cl6 0.127(7) 0.144(7) 0.050(3) 0.035(6) 0.012(4) -0.015(4)
O1 0.011(2) 0.047(3) 0.032(3) -0.002(2) -0.002(2) -0.006(2)
O2 0.013(2) 0.039(3) 0.025(2) -0.002(2) -0.0033(19) -0.002(2)
O3 0.022(3) 0.044(3) 0.055(4) 0.002(2) -0.009(3) -0.010(3)
O4 0.012(2) 0.050(3) 0.020(2) -0.003(2) -0.0050(19) -0.006(2)
O5 0.013(2) 0.048(3) 0.023(2) -0.003(2) -0.0017(19) -0.001(2)
O6 0.021(3) 0.083(5) 0.032(3) -0.004(3) 0.003(2) 0.007(3)
N1 0.006(2) 0.022(3) 0.021(3) 0.002(2) -0.002(2) -0.001(2)
C1 0.018(4) 0.058(6) 0.028(4) -0.000(4) -0.007(3) 0.003(4)
C2 0.022(4) 0.047(5) 0.047(5) -0.008(3) -0.011(3) -0.009(4)
C3 0.025(4) 0.056(6) 0.055(5) -0.009(4) -0.008(4) -0.007(5)
C4 0.036(5) 0.054(6) 0.078(7) -0.009(4) -0.020(5) -0.024(5)
C5 0.045(6) 0.056(6) 0.057(6) -0.006(5) -0.013(5) -0.004(5)
C6 0.031(4) 0.046(5) 0.047(5) -0.002(4) 0.003(4) -0.009(4)
C7 0.020(4) 0.049(5) 0.033(4) -0.003(3) -0.001(3) -0.004(4)
C8 0.023(4) 0.053(6) 0.072(6) 0.012(4) -0.005(4) -0.012(5)
C9 0.024(4) 0.030(4) 0.029(4) -0.001(3) -0.003(3) -0.002(3)
C10 0.031(4) 0.056(5) 0.022(4) -0.008(4) -0.010(3) -0.005(4)
C11 0.030(4) 0.056(6) 0.026(4) -0.003(4) -0.002(3) -0.001(4)
C12 0.032(5) 0.078(7) 0.047(5) -0.010(5) 0.010(4) 0.005(5)
C13 0.043(5) 0.091(8) 0.027(4) -0.008(5) -0.002(4) -0.004(5)
C14 0.062(6) 0.083(8) 0.021(4) -0.005(6) -0.005(4) 0.001(4)
C15 0.045(6) 0.100(9) 0.041(5) -0.008(6) -0.030(5) 0.001(5)
C16 0.033(5) 0.075(7) 0.028(4) -0.009(4) -0.010(4) 0.003(4)
C17 0.013(3) 0.034(4) 0.026(3) -0.001(3) -0.001(3) -0.002(3)
C18 0.012(3) 0.038(4) 0.030(4) -0.006(3) -0.001(3) -0.007(3)
C19 0.021(4) 0.027(4) 0.036(4) -0.004(3) -0.008(3) -0.001(3)
C20 0.022(4) 0.037(4) 0.041(4) -0.004(3) -0.003(3) -0.001(4)
C21 0.025(4) 0.039(5) 0.031(4) 0.002(3) -0.009(3) 0.004(3)
C22 0.017(3) 0.033(4) 0.032(4) 0.004(3) -0.006(3) -0.001(3)
C23 0.039(5) 0.051(6) 0.042(5) -0.006(4) -0.007(4) -0.001(5)
C24 0.044(14) 0.26(4) 0.080(17) 0.05(2) 0.021(12) 0.12(2)

loop_
_atom_type_symbol
_atom_type_description
_atom_type_scat_dispersion_real
_atom_type_scat_dispersion_imag
_atom_type_scat_source
C C 0.0033 0.0016
;
International Tables for Crystallography
(Vol. C, Tables 4.2.6.8 and 6.1.1.4)
;
H H 0.0000 0.0000
;
International Tables for Crystallography
(Vol. C, Table 6.1.1.4)
;
N N 0.0061 0.0033
;
International Tables for Crystallography
(Vol. C, Tables 4.2.6.8 and 6.1.1.4)
;
O O 0.0106 0.0060
;
International Tables for Crystallography
(Vol. C, Tables 4.2.6.8 and 6.1.1.4)
;
Ru Ru -1.2594 0.8363
;
International Tables for Crystallography
(Vol. C, Tables 4.2.6.8 and 6.1.1.4)
;
Cl Cl 0.1484 0.1585
;
International Tables for Crystallography
(Vol. C, Tables 4.2.6.8 and 6.1.1.4)
;

loop_
_geom_angle_atom_site_label_1
_geom_angle_atom_site_label_2
_geom_angle_atom_site_label_3
_geom_angle
_geom_angle_publ_flag
_geom_angle_site_symmetry_1
_geom_angle_site_symmetry_3
Ru1 Ru1 O1 89.66(13) yes 2_765 .
Ru1 Ru1 O2 89.18(13) yes 2_765 2_765
Ru1 Ru1 O4 89.63(13) yes 2_765 .
Ru1 Ru1 O5 89.34(13) yes 2_765 2_765
Ru1 Ru1 N1 174.98(13) yes 2_765 .
O1 Ru1 O2 178.7(2) yes . 2_765
O1 Ru1 O4 93.6(2) yes . .
O1 Ru1 O5 86.3(2) yes . 2_765
O1 Ru1 N1 87.54(19) yes . .
O2 Ru1 O4 85.8(2) yes 2_765 .
O2 Ru1 O5 94.3(2) yes 2_765 2_765
O2 Ru1 N1 93.66(18) yes 2_765 .
O4 Ru1 O5 178.96(18) yes . 2_765
O4 Ru1 N1 94.70(18) yes . .
O5 Ru1 N1 86.33(18) yes 2_765 .
Ru1 O1 C1 118.6(5) yes . .
Ru1 O2 C1 119.1(5) yes 2_765 .
C7 O3 C8 117.7(7) yes . .
Ru1 O4 C9 119.4(4) yes . .
Ru1 O5 C9 118.9(5) yes 2_765 .
C11 O6 C12 117.4(6) yes . .
Ru1 N1 C17 120.0(4) yes . .
Ru1 N1 C18 118.6(4) yes . 2_665
C17 N1 C18 115.6(6) yes . 2_665
O1 C1 O2 122.9(8) yes . .
O1 C1 C2 117.9(7) yes . .
O2 C1 C2 119.2(6) yes . .
C1 C2 C3 117.2(7) yes . .
C1 C2 C7 125.0(8) yes . .
C3 C2 C7 117.8(8) yes . .
C2 C3 C4 121.8(8) yes . .
C3 C4 C5 119.2(10) yes . .
Cl1 C5 C4 119.8(9) yes . .
Cl1 C5 C6 119.0(7) yes . .
C4 C5 C6 121.2(10) yes . .
C5 C6 C7 119.5(8) yes . .
O3 C7 C2 117.2(8) yes . .
O3 C7 C6 122.3(7) yes . .
C2 C7 C6 120.5(8) yes . .
O4 C9 O5 122.7(6) yes . .
O4 C9 C10 120.0(6) yes . .
O5 C9 C10 117.3(7) yes . .
C9 C10 C11 123.6(7) yes . .
C9 C10 C16 116.7(6) yes . .
C11 C10 C16 119.7(7) yes . .
O6 C11 C10 118.8(7) yes . .
O6 C11 C13 121.2(7) yes . .
C10 C11 C13 120.0(8) yes . .
C11 C13 C14 119.1(8) yes . .
Cl2 C14 C13 114.6(7) yes . .
Cl2 C14 C15 123.5(9) yes . .
C13 C14 C15 121.9(8) yes . .
C14 C15 C16 118.6(9) yes . .
C10 C16 C15 120.7(7) yes . .
N1 C17 C18 122.7(6) yes . .
N1 C17 C22 118.6(7) yes . .
C18 C17 C22 118.7(6) yes . .
N1 C18 C17 121.7(6) yes 2_665 .
N1 C18 C19 120.1(7) yes 2_665 .
C17 C18 C19 118.2(6) yes . .
C18 C19 C20 120.8(7) yes . .
C19 C20 C21 121.3(7) yes . .
C20 C21 C22 120.8(7) yes . .
C17 C22 C21 120.0(7) yes . .
Cl3 C23 Cl4 111.0(5) yes . .
Cl5 C24 Cl6 110.1(15) yes . .
C2 C3 H3 119.074 no . .
C4 C3 H3 119.085 no . .
C3 C4 H4 120.387 no . .
C5 C4 H4 120.398 no . .
C5 C6 H6 120.265 no . .
C7 C6 H6 120.272 no . .
O3 C8 H8A 109.476 no . .
O3 C8 H8B 109.473 no . .
O3 C8 H8C 109.474 no . .
H8A C8 H8B 109.469 no . .
H8A C8 H8C 109.468 no . .
H8B C8 H8C 109.467 no . .
O6 C12 H12A 109.466 no . .
O6 C12 H12B 109.472 no . .
O6 C12 H12C 109.474 no . .
H12A C12 H12B 109.467 no . .
H12A C12 H12C 109.473 no . .
H12B C12 H12C 109.475 no . .
C11 C13 H13 120.454 no . .
C14 C13 H13 120.455 no . .
C14 C15 H15 120.686 no . .
C16 C15 H15 120.696 no . .
C10 C16 H16 119.653 no . .
C15 C16 H16 119.652 no . .
C18 C19 H19 119.602 no . .
C20 C19 H19 119.612 no . .
C19 C20 H20 119.354 no . .
C21 C20 H20 119.361 no . .
C20 C21 H21 119.596 no . .
C22 C21 H21 119.591 no . .
C17 C22 H22 119.986 no . .
C21 C22 H22 119.982 no . .
Cl3 C23 H23A 100.082 no . .
Cl3 C23 H23B 109.369 no . .
Cl4 C23 H23A 113.960 no . .
Cl4 C23 H23B 104.611 no . .
H23A C23 H23B 117.842 no . .
Cl5 C24 H24A 109.632 no . .
Cl5 C24 H24B 109.637 no . .
Cl6 C24 H24A 109.640 no . .
Cl6 C24 H24B 109.643 no . .
H24A C24 H24B 108.153 no . .

loop_
_geom_bond_atom_site_label_1
_geom_bond_atom_site_label_2
_geom_bond_distance
_geom_bond_publ_flag
_geom_bond_site_symmetry_2
Ru1 Ru1 2.2780(11) yes 2_765
Ru1 O1 2.061(6) yes .
Ru1 O2 2.057(5) yes 2_765
Ru1 O4 2.049(5) yes .
Ru1 O5 2.064(5) yes 2_765
Ru1 N1 2.381(5) yes .
Cl1 C5 1.689(12) yes .
Cl2 C14 1.722(9) yes .
Cl3 C23 1.779(10) yes .
Cl4 C23 1.766(12) yes .
Cl5 C24 1.56(3) yes .
Cl6 C24 1.89(3) yes .
O1 C1 1.268(9) yes .
O2 C1 1.278(10) yes .
O3 C7 1.366(10) yes .
O3 C8 1.439(10) yes .
O4 C9 1.276(9) yes .
O5 C9 1.278(8) yes .
O6 C11 1.357(11) yes .
O6 C12 1.434(10) yes .
N1 C17 1.350(9) yes .
N1 C18 1.361(9) yes 2_665
C1 C2 1.477(13) yes .
C2 C3 1.412(13) yes .
C2 C7 1.396(11) yes .
C3 C4 1.361(15) yes .
C4 C5 1.369(13) yes .
C5 C6 1.394(14) yes .
C6 C7 1.380(13) yes .
C9 C10 1.494(10) yes .
C10 C11 1.393(10) yes .
C10 C16 1.390(13) yes .
C11 C13 1.391(12) yes .
C13 C14 1.390(15) yes .
C14 C15 1.373(13) yes .
C15 C16 1.396(12) yes .
C17 C18 1.448(11) yes .
C17 C22 1.444(10) yes .
C18 C19 1.424(10) yes .
C19 C20 1.354(11) yes .
C20 C21 1.416(12) yes .
C21 C22 1.355(11) yes .
C3 H3 0.950 no .
C4 H4 0.950 no .
C6 H6 0.950 no .
C8 H8A 0.980 no .
C8 H8B 0.980 no .
C8 H8C 0.980 no .
C12 H12A 0.980 no .
C12 H12B 0.980 no .
C12 H12C 0.980 no .
C13 H13 0.950 no .
C15 H15 0.950 no .
C16 H16 0.950 no .
C19 H19 0.950 no .
C20 H20 0.950 no .
C21 H21 0.950 no .
C22 H22 0.950 no .
C23 H23A 0.900 no .
C23 H23B 0.820 no .
C24 H24A 0.990 no .
C24 H24B 0.990 no .

loop_
_geom_contact_atom_site_label_1
_geom_contact_atom_site_label_2
_geom_contact_distance
_geom_contact_publ_flag
_geom_contact_site_symmetry_2
Ru1 C19 3.427(7) no 2_665
Ru1 C22 3.437(7) no .
O1 C3 2.736(12) no .
O1 C9 3.451(8) no 2_765
O1 C17 3.234(8) no .
O1 C22 3.050(8) no .
O2 O3 2.614(7) no .
O2 O5 3.578(7) no 2_765
O2 C7 2.912(10) no .
O2 C9 3.419(8) no 2_765
O3 C1 2.868(9) no .
O4 O6 2.606(7) no .
O4 C1 3.389(10) no 2_765
O4 C11 2.906(9) no .
O4 C22 3.111(9) no .
O5 C1 3.382(10) no 2_765
O5 C16 2.715(9) no .
O6 C9 2.875(8) no .
O6 C22 3.388(10) no .
N1 N1 2.892(8) no 2_665
C1 C9 3.564(11) no 2_765
C2 C5 2.774(15) no .
C3 C6 2.755(12) no .
C4 C7 2.782(13) no .
C6 C8 2.775(14) no .
C10 C14 2.764(11) no .
C11 C15 2.792(14) no .
C12 C13 2.738(14) no .
C13 C16 2.777(12) no .
C17 C17 2.705(10) no 2_665
C17 C20 2.804(11) no .
C18 C18 2.720(10) no 2_665
C18 C21 2.819(10) no .
C19 C22 2.815(11) no .
Cl1 O5 3.455(6) no 2_755
Cl1 C9 3.216(8) no 2_755
Cl1 C10 3.205(10) no 2_755
Cl2 Cl4 3.573(5) no 2_766
Cl2 C2 3.257(9) no 1_556
Cl2 C3 3.131(9) no 1_556
Cl2 C4 3.546(10) no 1_556
Cl3 N1 3.465(6) no .
Cl4 Cl2 3.573(5) no 2_766
Cl4 O3 3.499(6) no 2_765
Cl4 C12 3.500(9) no 2_666
Cl6 C5 3.568(11) no 2_755
Cl6 C6 3.501(10) no 2_755
O2 C19 3.173(10) no 1_655
O2 C23 3.216(10) no 2_765
O3 Cl4 3.499(6) no 2_765
O3 C4 3.364(11) no 2_755
O3 C23 3.388(12) no 2_765
O4 C23 3.264(11) no .
O5 Cl1 3.455(6) no 2_755
O5 C18 3.138(8) no 1_655
O5 C19 2.895(8) no 1_655
O6 C23 3.520(12) no .
N1 Cl3 3.465(6) no .
N1 C23 3.200(13) no .
C2 Cl2 3.257(9) no 1_554
C2 C5 3.549(13) no 2_755
C2 C6 3.411(11) no 2_755
C3 Cl2 3.131(9) no 1_554
C3 C6 3.565(12) no 2_755
C4 Cl2 3.546(10) no 1_554
C4 O3 3.364(11) no 2_755
C4 C7 3.551(13) no 2_755
C5 Cl6 3.568(11) no 2_755
C5 C2 3.549(13) no 2_755
C5 C7 3.542(12) no 2_755
C6 Cl6 3.501(10) no 2_755
C6 C2 3.411(11) no 2_755
C6 C3 3.565(12) no 2_755
C7 C4 3.551(13) no 2_755
C7 C5 3.542(12) no 2_755
C8 C20 3.543(12) no 2_755
C8 C21 3.566(13) no 2_755
C9 Cl1 3.216(8) no 2_755
C10 Cl1 3.205(10) no 2_755
C12 Cl4 3.500(9) no 2_666
C18 O5 3.138(8) no 1_455
C19 O2 3.173(10) no 1_455
C19 O5 2.895(8) no 1_455
C20 C8 3.543(12) no 2_755
C21 C8 3.566(13) no 2_755
C23 O2 3.216(10) no 2_765
C23 O3 3.388(12) no 2_765
C23 O4 3.264(11) no .
C23 O6 3.520(12) no .
C23 N1 3.200(13) no .
Ru1 H19 2.9490 no 2_665
Ru1 H22 2.9456 no .
Cl1 H4 2.7644 no .
Cl1 H6 2.7711 no .
Cl2 H13 2.6932 no .
Cl2 H15 2.8773 no .
O1 H3 2.4033 no .
O1 H22 2.7458 no .
O3 H6 2.6106 no .
O4 H22 2.2359 no .
O5 H16 2.3708 no .
O6 H13 2.5979 no .
O6 H21 3.5522 no .
O6 H22 2.6955 no .
N1 H19 2.6005 no 2_665
N1 H22 2.5903 no .
C1 H3 2.5954 no .
C2 H4 3.2817 no .
C2 H6 3.2686 no .
C4 H6 3.2603 no .
C5 H3 3.2101 no .
C6 H4 3.2649 no .
C6 H8B 2.7015 no .
C6 H8C 2.7180 no .
C7 H3 3.2619 no .
C7 H8A 3.2120 no .
C7 H8B 2.6389 no .
C7 H8C 2.6389 no .
C8 H6 2.4484 no .
C9 H16 2.5826 no .
C9 H22 3.2587 no .
C10 H13 3.2715 no .
C10 H15 3.2801 no .
C11 H12A 3.1968 no .
C11 H12B 2.6228 no .
C11 H12C 2.6229 no .
C11 H16 3.2628 no .
C12 H13 2.4061 no .
C12 H21 3.4928 no .
C12 H22 3.4340 no .
C13 H12B 2.6691 no .
C13 H12C 2.6666 no .
C13 H15 3.2722 no .
C14 H16 3.2392 no .
C15 H13 3.2685 no .
C17 H19 3.3245 no .
C17 H21 3.2857 no .
C18 H20 3.2718 no .
C18 H22 3.3478 no .
C19 H21 3.2605 no .
C20 H22 3.2689 no .
C21 H12A 3.2869 no .
C21 H19 3.2702 no .
C22 H12A 3.3213 no .
C22 H20 3.2560 no .
H3 H4 2.3035 no .
H6 H8A 3.4192 no .
H6 H8B 2.2329 no .
H6 H8C 2.2450 no .
H12A H13 3.3748 no .
H12A H21 3.0559 no .
H12A H22 3.1572 no .
H12B H13 2.1903 no .
H12B H21 3.3882 no .
H12C H13 2.1937 no .
H15 H16 2.3508 no .
H19 H20 2.2895 no .
H20 H21 2.3516 no .
H21 H22 2.2997 no .
Ru1 H23A 3.5737 no .
Ru1 H23B 3.4945 no .
Cl1 H19 3.2092 no 2_655
Cl1 H20 3.3036 no 2_655
Cl1 H24A 2.8171 no 1_554
Cl1 H24B 3.5502 no 1_554
Cl2 H3 3.2952 no 1_556
Cl3 H3 3.2909 no 2_665
Cl3 H12C 3.3554 no 2_666
Cl3 H13 3.0476 no 2_666
Cl3 H16 3.5840 no 1_455
Cl4 H8C 3.2065 no 2_765
Cl4 H12A 3.5051 no 2_666
Cl4 H12B 3.2013 no 2_666
Cl4 H12C 3.2213 no 2_666
Cl4 H15 3.0115 no 2_766
Cl5 H4 3.1147 no 1_556
Cl5 H8C 3.1830 no 1_456
Cl5 H12B 3.0858 no .
Cl5 H13 3.5080 no .
Cl5 H20 3.0315 no 2_656
Cl6 H6 3.3834 no 2_755
Cl6 H24B 3.2481 no 2_756
O2 H19 2.3128 no 1_655
O2 H23A 3.3444 no 2_765
O2 H23B 2.5581 no 2_765
O3 H4 3.4267 no 2_755
O3 H19 2.9446 no 1_655
O3 H23B 2.6799 no 2_765
O4 H23A 2.6463 no .
O4 H23B 3.2520 no .
O5 H19 2.6090 no 1_655
O6 H23A 2.7090 no .
N1 H23A 2.9665 no .
N1 H23B 2.9374 no .
C1 H19 3.3257 no 1_655
C1 H23B 3.5301 no 2_765
C2 H6 3.5621 no 2_755
C3 H6 3.5361 no 2_755
C3 H8B 2.9716 no 2_755
C4 H8B 3.1106 no 2_755
C4 H20 3.5131 no 2_655
C4 H24B 3.5309 no 1_554
C7 H23B 3.5345 no 2_765
C8 H4 3.5270 no 2_755
C8 H8A 3.3400 no 2_855
C8 H20 3.2843 no 2_755
C8 H21 3.3726 no 2_755
C8 H23B 3.2340 no 2_765
C9 H19 3.5714 no 1_655
C12 H12C 3.3687 no 2_666
C12 H23A 3.2648 no .
C13 H24B 3.2900 no .
C14 H24B 3.5154 no .
C15 H24A 3.4412 no 2_756
C16 H24A 3.5822 no 2_756
C17 H23A 3.2681 no .
C18 H23B 3.3692 no 2_665
C19 H8A 3.5918 no 1_455
C19 H16 3.3766 no 1_455
C19 H23B 3.3985 no 2_665
C20 H4 3.5739 no 2_655
C20 H8B 3.1321 no 2_755
C20 H8C 3.2982 no 2_755
C20 H16 3.4335 no 1_455
C21 H6 3.1573 no 2_755
C21 H8B 3.0685 no 2_755
C21 H8C 3.1846 no 2_755
C22 H6 3.5579 no 2_755
C22 H23A 3.1609 no .
C24 H4 3.3868 no 1_556
C24 H20 3.5253 no 2_656
C24 H24B 3.4215 no 2_756
H3 Cl2 3.2952 no 1_554
H3 Cl3 3.2909 no 2_665
H3 H6 3.5876 no 2_755
H3 H8B 2.7728 no 2_755
H4 Cl5 3.1147 no 1_554
H4 O3 3.4267 no 2_755
H4 C8 3.5270 no 2_755
H4 C20 3.5739 no 2_655
H4 C24 3.3868 no 1_554
H4 H8A 3.2539 no 1_455
H4 H8A 3.5985 no 2_755
H4 H8B 3.0363 no 2_755
H4 H20 2.7078 no 2_655
H4 H24A 3.2004 no 1_554
H4 H24B 3.2457 no 1_554
H6 Cl6 3.3834 no 2_755
H6 C2 3.5621 no 2_755
H6 C3 3.5361 no 2_755
H6 C21 3.1573 no 2_755
H6 C22 3.5579 no 2_755
H6 H3 3.5876 no 2_755
H6 H21 2.6943 no 2_755
H6 H22 3.4132 no 2_755
H8A C8 3.3400 no 2_855
H8A C19 3.5918 no 1_655
H8A H4 3.2539 no 1_655
H8A H4 3.5985 no 2_755
H8A H8A 2.7512 no 2_855
H8A H8B 3.0328 no 2_855
H8A H19 3.3709 no 1_655
H8A H20 3.2201 no 2_755
H8A H23B 3.0979 no 2_765
H8B C3 2.9716 no 2_755
H8B C4 3.1106 no 2_755
H8B C20 3.1321 no 2_755
H8B C21 3.0685 no 2_755
H8B H3 2.7728 no 2_755
H8B H4 3.0363 no 2_755
H8B H8A 3.0328 no 2_855
H8B H20 3.1328 no 2_755
H8B H21 3.0765 no 2_755
H8C Cl4 3.2065 no 2_765
H8C Cl5 3.1830 no 1_654
H8C C20 3.2982 no 2_755
H8C C21 3.1846 no 2_755
H8C H20 2.9504 no 2_755
H8C H21 2.7775 no 2_755
H8C H23B 3.2910 no 2_765
H12A Cl4 3.5051 no 2_666
H12A H12C 3.1251 no 2_666
H12A H15 3.1224 no 1_455
H12A H23A 3.0064 no .
H12B Cl4 3.2013 no 2_666
H12B Cl5 3.0858 no .
H12B H24B 3.5614 no .
H12C Cl3 3.3554 no 2_666
H12C Cl4 3.2213 no 2_666
H12C C12 3.3687 no 2_666
H12C H12A 3.1251 no 2_666
H12C H12C 2.7458 no 2_666
H12C H15 3.5840 no 2_766
H12C H23A 3.4669 no .
H13 Cl3 3.0476 no 2_666
H13 Cl5 3.5080 no .
H13 H24B 3.0945 no .
H15 Cl4 3.0115 no 2_766
H15 H12A 3.1224 no 1_655
H15 H12C 3.5840 no 2_766
H15 H24A 3.5983 no 2_756
H16 Cl3 3.5840 no 1_655
H16 C19 3.3766 no 1_655
H16 C20 3.4335 no 1_655
H19 Cl1 3.2092 no 2_655
H19 O2 2.3128 no 1_455
H19 O3 2.9446 no 1_455
H19 O5 2.6090 no 1_455
H19 C1 3.3257 no 1_455
H19 C9 3.5714 no 1_455
H19 H8A 3.3709 no 1_455
H19 H23B 3.0280 no 2_665
H20 Cl1 3.3036 no 2_655
H20 Cl5 3.0315 no 2_656
H20 C4 3.5131 no 2_655
H20 C8 3.2843 no 2_755
H20 C24 3.5253 no 2_656
H20 H4 2.7078 no 2_655
H20 H8A 3.2201 no 2_755
H20 H8B 3.1328 no 2_755
H20 H8C 2.9504 no 2_755
H20 H24A 3.0026 no 2_656
H21 C8 3.3726 no 2_755
H21 H6 2.6943 no 2_755
H21 H8B 3.0765 no 2_755
H21 H8C 2.7775 no 2_755
H22 H6 3.4132 no 2_755
H22 H23A 2.8199 no .
H23A Ru1 3.5737 no .
H23A O2 3.3444 no 2_765
H23A O4 2.6463 no .
H23A O6 2.7090 no .
H23A N1 2.9665 no .
H23A C12 3.2648 no .
H23A C17 3.2681 no .
H23A C22 3.1609 no .
H23A H12A 3.0064 no .
H23A H12C 3.4669 no .
H23A H22 2.8199 no .
H23B Ru1 3.4945 no .
H23B O2 2.5581 no 2_765
H23B O3 2.6799 no 2_765
H23B O4 3.2520 no .
H23B N1 2.9374 no .
H23B C1 3.5301 no 2_765
H23B C7 3.5345 no 2_765
H23B C8 3.2340 no 2_765
H23B C18 3.3692 no 2_665
H23B C19 3.3985 no 2_665
H23B H8A 3.0979 no 2_765
H23B H8C 3.2910 no 2_765
H23B H19 3.0280 no 2_665
H24A Cl1 2.8171 no 1_556
H24A C15 3.4412 no 2_756
H24A C16 3.5822 no 2_756
H24A H4 3.2004 no 1_556
H24A H15 3.5983 no 2_756
H24A H20 3.0026 no 2_656
H24A H24B 3.3866 no 2_756
H24B Cl1 3.5502 no 1_556
H24B Cl6 3.2481 no 2_756
H24B C4 3.5309 no 1_556
H24B C13 3.2900 no .
H24B C14 3.5154 no .
H24B C24 3.4215 no 2_756
H24B H4 3.2457 no 1_556
H24B H12B 3.5614 no .
H24B H13 3.0945 no .
H24B H24A 3.3866 no 2_756
H24B H24B 3.0990 no 2_756
